data_4087366
loop_
_publ_author_name
'Navarro, Miquel'
'Vidal, Diego'
'Clavero, Pau'
'Grabulosa, Arnald'
'Muller, Guillermo'

_publ_section_title
;
 Mild Photochemical Tethering of [RuCl2(\h6-arene)P*] Complexes with
 P-Stereogenic 2-Biphenylylphosphines
;
_journal_issue 5
_journal_name_full Organometallics
_journal_page_first 973
_journal_paper_doi 10.1021/acs.organomet.5b00018
_journal_volume 34
_journal_year 2015
_chemical_absolute_configuration rm
_chemical_formula_moiety 'C33 H29 Cl2 O3 P Ru '
_chemical_formula_sum 'C33 H29 Cl2 O3 P Ru'
_chemical_formula_weight 676.50
_space_group_IT_number 19
_space_group_name_Hall 'P 2ac 2ab'
_space_group_name_H-M_alt 'P 21 21 21'
_symmetry_cell_setting orthorhombic
_symmetry_space_group_name_H-M 'P 21 21 21'
_atom_sites_solution_hydrogens geom
_atom_sites_solution_primary direct
_atom_sites_solution_secondary difmap
_audit_creation_method SHELXL-97
_cell_angle_alpha 90.00
_cell_angle_beta 90.00
_cell_angle_gamma 90.00
_cell_formula_units_Z 4
_cell_length_a 10.8413(4)
_cell_length_b 13.9779(4)
_cell_length_c 19.6142(8)
_cell_measurement_reflns_used 9774
_cell_measurement_temperature 300(2)
_cell_measurement_theta_max 35.63
_cell_measurement_theta_min 2.38
_cell_volume 2972.31(18)
_computing_cell_refinement 'Bruker SAINT'
_computing_data_collection 'Bruker APEX2'
_computing_data_reduction 'Bruker SAINT'
_computing_molecular_graphics 'Bruker SHELXTL'
_computing_publication_material 'Bruker SHELXTL'
_computing_structure_refinement 'SHELXL-2013 (Sheldrick 2013)'
_computing_structure_solution 'SHELXS-97 (Sheldrick 2008)'
_diffrn_ambient_temperature 300(2)
_diffrn_detector_area_resol_mean photon
_diffrn_measured_fraction_theta_full 0.995
_diffrn_measured_fraction_theta_max 0.995
_diffrn_measurement_device_type 'D8 Venture'
_diffrn_measurement_method '\f and\w scans'
_diffrn_radiation_monochromator multilayer
_diffrn_radiation_source microfocus
_diffrn_radiation_type MoK\a
_diffrn_radiation_wavelength 0.71073
_diffrn_reflns_av_R_equivalents 0.0413
_diffrn_reflns_av_sigmaI/netI 0.0467
_diffrn_reflns_limit_h_max 19
_diffrn_reflns_limit_h_min -19
_diffrn_reflns_limit_k_max 25
_diffrn_reflns_limit_k_min -25
_diffrn_reflns_limit_l_max 36
_diffrn_reflns_limit_l_min -29
_diffrn_reflns_number 81858
_diffrn_reflns_theta_full 40.86
_diffrn_reflns_theta_max 40.86
_diffrn_reflns_theta_min 2.38
_exptl_absorpt_coefficient_mu 0.794
_exptl_absorpt_correction_T_max 0.7480
_exptl_absorpt_correction_T_min 0.6334
_exptl_absorpt_correction_type multi-scan
_exptl_absorpt_process_details sadabs
_exptl_crystal_colour red
_exptl_crystal_density_diffrn 1.512
_exptl_crystal_density_method 'not measured'
_exptl_crystal_description prism
_exptl_crystal_F_000 1376
_exptl_crystal_size_max 0.500
_exptl_crystal_size_mid 0.300
_exptl_crystal_size_min 0.200
_refine_diff_density_max 1.881
_refine_diff_density_min -0.597
_refine_diff_density_rms 0.111
_refine_ls_abs_structure_details 'Flack H D (1983), Acta Cryst. A39, 876-881'
_refine_ls_abs_structure_Flack -0.02(2)
_refine_ls_extinction_method none
_refine_ls_goodness_of_fit_ref 1.046
_refine_ls_hydrogen_treatment mixed
_refine_ls_matrix_type full
_refine_ls_number_parameters 363
_refine_ls_number_reflns 19314
_refine_ls_number_restraints 3
_refine_ls_restrained_S_all 1.046
_refine_ls_R_factor_all 0.0941
_refine_ls_R_factor_gt 0.0543
_refine_ls_shift/su_max 0.001
_refine_ls_shift/su_mean 0.000
_refine_ls_structure_factor_coef Fsqd
_refine_ls_weighting_details 'calc w=1/[\s^2^(Fo^2^)+(0.0729P)^2^+0.3898P] where P=(Fo^2^+2Fc^2^)/3'
_refine_ls_weighting_scheme calc
_refine_ls_wR_factor_gt 0.1211
_refine_ls_wR_factor_ref 0.1371
_reflns_number_gt 13309
_reflns_number_total 19314
_reflns_threshold_expression >2sigma(I)
_cod_data_source_file om5b00018_si_002.cif
_cod_data_source_block 26d
_cod_original_sg_symbol_H-M 'P 21 21 21 '
_cod_database_code 4087366

loop_
_symmetry_equiv_pos_as_xyz
'x, y, z'
'x+1/2, -y+1/2, -z'
'-x, y+1/2, -z+1/2'
'-x+1/2, -y, z+1/2'

loop_
_atom_site_label
_atom_site_type_symbol
_atom_site_fract_x
_atom_site_fract_y
_atom_site_fract_z
_atom_site_U_iso_or_equiv
_atom_site_adp_type
_atom_site_occupancy
_atom_site_symmetry_multiplicity
_atom_site_calc_flag
_atom_site_refinement_flags
Ru1 Ru 0.584284(15) 0.355845(11) 0.805414(9) 0.02909(4) Uani 1 1 d .
Cl1 Cl 0.47117(7) 0.49930(5) 0.78175(4) 0.04804(15) Uani 1 1 d .
Cl2 Cl 0.61752(7) 0.40625(5) 0.92015(3) 0.04516(14) Uani 1 1 d .
P1 P 0.75920(5) 0.43766(3) 0.76969(3) 0.02660(9) Uani 1 1 d .
O1 O 0.2272(3) 0.3141(4) 0.8330(3) 0.1100(15) Uani 1 1 d .
O2 O 0.3257(4) 0.2613(3) 0.92104(19) 0.1007(14) Uani 1 1 d U
O3 O 0.88331(16) 0.37766(12) 0.78376(10) 0.0375(3) Uani 1 1 d .
C1 C 0.6475(4) 0.20632(19) 0.8087(3) 0.0680(11) Uani 1 1 d .
H8 H 0.7186 0.1787 0.8265 0.082 Uiso 1 1 calc R
C2 C 0.6470(4) 0.2356(2) 0.7438(3) 0.0681(12) Uani 1 1 d .
H7 H 0.7192 0.2327 0.7182 0.082 Uiso 1 1 calc R
C3 C 0.5409(6) 0.2699(3) 0.7145(2) 0.0786(13) Uani 1 1 d .
H1 H 0.5405 0.2855 0.6685 0.094 Uiso 1 1 calc R
C4 C 0.4372(4) 0.2813(3) 0.7515(3) 0.0795(12) Uani 1 1 d U
H6 H 0.3678 0.3083 0.7312 0.095 Uiso 1 1 calc R
C5 C 0.4323(3) 0.2526(3) 0.8210(3) 0.0738(10) Uani 1 1 d U
C6 C 0.5437(5) 0.2162(2) 0.85049(19) 0.0678(11) Uani 1 1 d .
H2 H 0.5469 0.1995 0.8964 0.081 Uiso 1 1 calc R
C7 C 0.3170(4) 0.2796(3) 0.8594(3) 0.0701(11) Uani 1 1 d U
C8 C 0.2250(5) 0.2865(4) 0.9671(2) 0.0919(16) Uani 1 1 d U
H3 H 0.2042 0.3527 0.9611 0.138 Uiso 1 1 calc R
H5 H 0.2502 0.2757 1.0134 0.138 Uiso 1 1 calc R
H4 H 0.1543 0.2476 0.9570 0.138 Uiso 1 1 calc R
C9 C 0.7621(2) 0.44224(15) 0.67807(11) 0.0316(4) Uani 1 1 d .
C10 C 0.6834(3) 0.50553(19) 0.64488(14) 0.0425(5) Uani 1 1 d .
H13 H 0.6332 0.5464 0.6699 0.051 Uiso 1 1 calc R
C11 C 0.6803(4) 0.5073(3) 0.57387(16) 0.0587(9) Uani 1 1 d .
H12 H 0.6288 0.5505 0.5517 0.070 Uiso 1 1 calc R
C12 C 0.7520(4) 0.4463(3) 0.53638(15) 0.0638(10) Uani 1 1 d .
H9 H 0.7495 0.4477 0.4890 0.077 Uiso 1 1 calc R
C13 C 0.8269(4) 0.3839(3) 0.56938(17) 0.0612(9) Uani 1 1 d .
H10 H 0.8744 0.3416 0.5438 0.073 Uiso 1 1 calc R
C14 C 0.8352(3) 0.3810(2) 0.63971(15) 0.0482(6) Uani 1 1 d .
H11 H 0.8890 0.3386 0.6610 0.058 Uiso 1 1 calc R
C15 C 0.7967(2) 0.55934(14) 0.79776(11) 0.0295(4) Uani 1 1 d .
C16 C 0.9006(2) 0.60908(15) 0.77211(12) 0.0326(4) Uani 1 1 d .
C17 C 0.9258(3) 0.69879(18) 0.79894(16) 0.0470(6) Uani 1 1 d .
H17 H 0.9922 0.7331 0.7815 0.056 Uiso 1 1 calc R
C18 C 0.8561(3) 0.73923(18) 0.85056(16) 0.0456(6) Uani 1 1 d .
H16 H 0.8778 0.7982 0.8689 0.055 Uiso 1 1 calc R
C19 C 0.7544(3) 0.69076(17) 0.87421(13) 0.0406(5) Uani 1 1 d .
H15 H 0.7059 0.7179 0.9082 0.049 Uiso 1 1 calc R
C20 C 0.7236(2) 0.60206(16) 0.84803(13) 0.0356(4) Uani 1 1 d .
H14 H 0.6538 0.5706 0.8640 0.043 Uiso 1 1 calc R
C21 C 0.9847(2) 0.57432(15) 0.71714(13) 0.0336(4) Uani 1 1 d .
C22 C 1.0873(3) 0.51797(18) 0.73073(14) 0.0408(5) Uani 1 1 d .
H18 H 1.1047 0.5001 0.7754 0.049 Uiso 1 1 calc R
C23 C 1.1638(2) 0.48811(19) 0.67844(15) 0.0405(5) Uani 1 1 d .
H19 H 1.2317 0.4501 0.6888 0.049 Uiso 1 1 calc R
C24 C 1.1422(2) 0.51324(17) 0.61065(14) 0.0358(4) Uani 1 1 d .
C25 C 1.2169(2) 0.4742(2) 0.55410(17) 0.0434(5) Uani 1 1 d .
C26 C 1.1664(3) 0.4621(3) 0.48961(19) 0.0574(8) Uani 1 1 d .
H20 H 1.0840 0.4777 0.4827 0.069 Uiso 1 1 calc R
C27 C 1.2349(5) 0.4275(4) 0.4352(2) 0.0796(13) Uani 1 1 d .
H21 H 1.1998 0.4225 0.3921 0.095 Uiso 1 1 calc R
C28 C 1.3564(5) 0.4003(4) 0.4461(3) 0.0838(14) Uani 1 1 d .
H22 H 1.4031 0.3754 0.4106 0.101 Uiso 1 1 calc R
C29 C 1.4067(4) 0.4105(3) 0.5093(3) 0.0765(12) Uani 1 1 d .
H23 H 1.4880 0.3919 0.5165 0.092 Uiso 1 1 calc R
C30 C 1.3400(3) 0.4476(3) 0.5629(2) 0.0563(8) Uani 1 1 d .
H24 H 1.3773 0.4550 0.6052 0.068 Uiso 1 1 calc R
C31 C 1.0422(2) 0.57427(19) 0.59785(13) 0.0395(5) Uani 1 1 d .
H25 H 1.0268 0.5948 0.5536 0.047 Uiso 1 1 calc R
C32 C 0.9662(2) 0.60420(19) 0.65016(14) 0.0391(5) Uani 1 1 d .
H26 H 0.9011 0.6453 0.6405 0.047 Uiso 1 1 calc R
C33 C 0.9233(3) 0.3634(3) 0.85303(16) 0.0540(7) Uani 1 1 d .
H27 H 0.9265 0.4239 0.8761 0.081 Uiso 1 1 calc R
H28 H 1.0039 0.3348 0.8531 0.081 Uiso 1 1 calc R
H29 H 0.8663 0.3219 0.8760 0.081 Uiso 1 1 calc R

loop_
_atom_site_aniso_label
_atom_site_aniso_U_11
_atom_site_aniso_U_22
_atom_site_aniso_U_33
_atom_site_aniso_U_23
_atom_site_aniso_U_13
_atom_site_aniso_U_12
Ru1 0.03170(7) 0.02223(6) 0.03333(7) -0.00029(6) -0.00357(6) -0.00258(6)
Cl1 0.0450(3) 0.0370(3) 0.0622(4) 0.0042(3) -0.0081(3) 0.0102(3)
Cl2 0.0629(4) 0.0414(3) 0.0312(2) 0.0001(2) -0.0011(2) -0.0081(3)
P1 0.0312(2) 0.01965(18) 0.0290(2) 0.00053(16) -0.00193(18) 0.00065(17)
O1 0.0509(16) 0.155(4) 0.124(3) -0.007(3) -0.0012(19) -0.010(2)
O2 0.151(4) 0.0731(19) 0.078(2) -0.0080(16) 0.052(2) -0.052(2)
O3 0.0348(7) 0.0309(7) 0.0467(9) 0.0021(7) -0.0029(7) 0.0068(6)
C1 0.0594(18) 0.0238(9) 0.121(4) -0.0054(17) -0.022(2) 0.0028(11)
C2 0.074(2) 0.0376(14) 0.093(3) -0.0278(17) 0.026(2) -0.0113(15)
C3 0.120(4) 0.0535(19) 0.062(2) -0.0186(17) -0.012(2) -0.026(2)
C4 0.076(3) 0.0460(16) 0.116(3) -0.0205(18) -0.055(2) -0.0083(16)
C5 0.0542(17) 0.0440(15) 0.123(3) -0.0210(17) 0.0188(19) -0.0287(14)
C6 0.121(3) 0.0254(10) 0.0570(18) 0.0056(11) 0.000(2) -0.0220(16)
C7 0.0502(17) 0.065(2) 0.095(3) -0.007(2) 0.0057(17) -0.0194(16)
C8 0.121(4) 0.087(3) 0.068(3) -0.005(2) 0.028(3) -0.040(3)
C9 0.0387(10) 0.0258(8) 0.0304(9) -0.0007(6) 0.0021(8) -0.0006(8)
C10 0.0577(16) 0.0364(11) 0.0334(11) 0.0038(9) -0.0045(10) 0.0037(11)
C11 0.084(2) 0.0557(17) 0.0361(13) 0.0104(12) -0.0113(14) -0.0077(17)
C12 0.100(3) 0.064(2) 0.0279(11) 0.0008(12) 0.0031(15) -0.022(2)
C13 0.081(2) 0.0581(18) 0.0445(15) -0.0116(13) 0.0203(15) -0.0038(17)
C14 0.0591(16) 0.0393(12) 0.0463(14) -0.0026(10) 0.0144(12) 0.0079(12)
C15 0.0362(9) 0.0207(7) 0.0318(9) -0.0005(6) -0.0032(7) -0.0021(7)
C16 0.0355(10) 0.0277(8) 0.0347(9) -0.0006(7) -0.0050(8) -0.0037(8)
C17 0.0534(14) 0.0328(10) 0.0547(14) -0.0058(10) 0.0014(14) -0.0157(11)
C18 0.0612(16) 0.0274(9) 0.0482(14) -0.0095(9) -0.0082(12) -0.0055(11)
C19 0.0571(14) 0.0283(9) 0.0363(11) -0.0050(8) -0.0017(11) 0.0043(10)
C20 0.0430(12) 0.0279(9) 0.0359(10) -0.0017(8) 0.0008(9) -0.0020(8)
C21 0.0315(9) 0.0275(9) 0.0417(10) 0.0013(8) -0.0018(8) -0.0049(7)
C22 0.0379(10) 0.0415(11) 0.0430(11) 0.0044(9) -0.0077(11) -0.0005(10)
C23 0.0339(10) 0.0364(11) 0.0512(14) 0.0021(10) -0.0075(9) 0.0036(9)
C24 0.0283(9) 0.0311(10) 0.0479(12) 0.0015(9) 0.0007(9) -0.0022(8)
C25 0.0328(10) 0.0385(12) 0.0589(16) -0.0002(11) 0.0068(10) 0.0004(9)
C26 0.0502(16) 0.0627(19) 0.0595(18) -0.0078(15) 0.0000(14) 0.0078(15)
C27 0.082(3) 0.092(3) 0.064(2) -0.022(2) 0.005(2) 0.016(3)
C28 0.082(3) 0.086(3) 0.083(3) -0.018(2) 0.027(2) 0.020(3)
C29 0.0476(17) 0.081(3) 0.101(3) -0.012(2) 0.017(2) 0.0075(19)
C30 0.0367(12) 0.0596(18) 0.073(2) -0.0041(16) 0.0028(13) 0.0030(13)
C31 0.0388(10) 0.0409(12) 0.0389(11) 0.0094(9) 0.0028(9) 0.0061(10)
C32 0.0337(10) 0.0379(11) 0.0456(12) 0.0069(10) 0.0011(9) 0.0053(9)
C33 0.0497(14) 0.0584(16) 0.0539(15) 0.0122(13) -0.0155(12) 0.0096(16)

loop_
_atom_type_symbol
_atom_type_description
_atom_type_scat_dispersion_real
_atom_type_scat_dispersion_imag
_atom_type_scat_source
C C 0.0033 0.0016 'International Tables Vol C Tables 4.2.6.8 and 6.1.1.4'
H H 0.0000 0.0000 'International Tables Vol C Tables 4.2.6.8 and 6.1.1.4'
O O 0.0106 0.0060 'International Tables Vol C Tables 4.2.6.8 and 6.1.1.4'
P P 0.1023 0.0942 'International Tables Vol C Tables 4.2.6.8 and 6.1.1.4'
Cl Cl 0.1484 0.1585 'International Tables Vol C Tables 4.2.6.8 and 6.1.1.4'
Ru Ru -1.2594 0.8363 'International Tables Vol C Tables 4.2.6.8 and 6.1.1.4'

loop_
_geom_angle_atom_site_label_1
_geom_angle_atom_site_label_2
_geom_angle_atom_site_label_3
_geom_angle
C2 Ru1 C4 65.80(18)
C2 Ru1 C6 66.37(16)
C4 Ru1 C6 67.81(17)
C2 Ru1 C3 36.49(19)
C4 Ru1 C3 35.82(19)
C6 Ru1 C3 78.30(16)
C2 Ru1 C1 35.59(18)
C4 Ru1 C1 77.78(15)
C6 Ru1 C1 37.19(17)
C3 Ru1 C1 64.65(18)
C2 Ru1 C5 78.82(15)
C4 Ru1 C5 37.8(2)
C6 Ru1 C5 37.99(18)
C3 Ru1 C5 66.21(19)
C1 Ru1 C5 66.95(15)
C2 Ru1 P1 87.57(10)
C4 Ru1 P1 133.35(16)
C6 Ru1 P1 136.52(14)
C3 Ru1 P1 101.48(15)
C1 Ru1 P1 102.83(11)
C5 Ru1 P1 166.25(11)
C2 Ru1 Cl2 134.77(15)
C4 Ru1 Cl2 135.22(16)
C6 Ru1 Cl2 84.99(10)
C3 Ru1 Cl2 163.28(12)
C1 Ru1 Cl2 101.87(13)
C5 Ru1 Cl2 100.05(14)
P1 Ru1 Cl2 90.91(2)
C2 Ru1 Cl1 134.23(15)
C4 Ru1 Cl1 86.07(11)
C6 Ru1 Cl1 136.22(14)
C3 Ru1 Cl1 100.99(15)
C1 Ru1 Cl1 163.76(10)
C5 Ru1 Cl1 101.04(12)
P1 Ru1 Cl1 86.98(2)
Cl2 Ru1 Cl1 90.74(3)
O3 P1 C9 100.11(11)
O3 P1 C15 104.27(10)
C9 P1 C15 105.26(10)
O3 P1 Ru1 111.98(7)
C9 P1 Ru1 109.46(8)
C15 P1 Ru1 123.17(8)
C7 O2 C8 119.8(5)
C33 O3 P1 119.07(18)
C2 C1 C6 121.6(4)
C2 C1 Ru1 71.33(19)
C6 C1 Ru1 70.89(17)
C2 C1 H8 119.2
C6 C1 H8 119.2
Ru1 C1 H8 131.6
C1 C2 C3 120.5(4)
C1 C2 Ru1 73.1(2)
C3 C2 Ru1 72.6(2)
C1 C2 H7 119.7
C3 C2 H7 119.7
Ru1 C2 H7 126.5
C4 C3 C2 121.1(4)
C4 C3 Ru1 71.2(2)
C2 C3 Ru1 70.9(2)
C4 C3 H1 119.4
C2 C3 H1 119.4
Ru1 C3 H1 131.3
C3 C4 C5 120.9(4)
C3 C4 Ru1 72.9(2)
C5 C4 Ru1 72.30(19)
C3 C4 H6 119.6
C5 C4 H6 119.6
Ru1 C4 H6 127.2
C4 C5 C6 117.1(4)
C4 C5 C7 116.0(5)
C6 C5 C7 125.9(5)
C4 C5 Ru1 69.88(19)
C6 C5 Ru1 70.10(17)
C7 C5 Ru1 121.6(2)
C1 C6 C5 118.5(3)
C1 C6 Ru1 71.92(18)
C5 C6 Ru1 71.91(18)
C1 C6 H2 120.7
C5 C6 H2 120.7
Ru1 C6 H2 127.4
O1 C7 O2 124.3(5)
O1 C7 C5 123.8(5)
O2 C7 C5 111.9(5)
O2 C8 H3 109.5
O2 C8 H5 109.5
H3 C8 H5 109.5
O2 C8 H4 109.5
H3 C8 H4 109.5
H5 C8 H4 109.5
C14 C9 C10 119.3(2)
C14 C9 P1 122.0(2)
C10 C9 P1 118.69(19)
C9 C10 C11 119.6(3)
C9 C10 H13 120.2
C11 C10 H13 120.2
C12 C11 C10 120.8(3)
C12 C11 H12 119.6
C10 C11 H12 119.6
C13 C12 C11 119.0(3)
C13 C12 H9 120.5
C11 C12 H9 120.5
C12 C13 C14 122.3(3)
C12 C13 H10 118.9
C14 C13 H10 118.9
C13 C14 C9 119.0(3)
C13 C14 H11 120.5
C9 C14 H11 120.5
C20 C15 C16 119.43(19)
C20 C15 P1 118.83(16)
C16 C15 P1 121.68(16)
C17 C16 C15 117.8(2)
C17 C16 C21 116.6(2)
C15 C16 C21 125.64(19)
C18 C17 C16 122.6(3)
C18 C17 H17 118.7
C16 C17 H17 118.7
C19 C18 C17 118.9(2)
C19 C18 H16 120.5
C17 C18 H16 120.5
C18 C19 C20 120.7(2)
C18 C19 H15 119.7
C20 C19 H15 119.7
C19 C20 C15 120.5(2)
C19 C20 H14 119.7
C15 C20 H14 119.7
C22 C21 C32 117.8(2)
C22 C21 C16 122.4(2)
C32 C21 C16 119.7(2)
C23 C22 C21 120.6(2)
C23 C22 H18 119.7
C21 C22 H18 119.7
C22 C23 C24 122.0(2)
C22 C23 H19 119.0
C24 C23 H19 119.0
C23 C24 C31 117.0(2)
C23 C24 C25 122.1(2)
C31 C24 C25 120.9(2)
C26 C25 C30 117.2(3)
C26 C25 C24 120.8(3)
C30 C25 C24 122.0(3)
C27 C26 C25 122.2(3)
C27 C26 H20 118.9
C25 C26 H20 118.9
C26 C27 C28 119.0(4)
C26 C27 H21 120.5
C28 C27 H21 120.5
C29 C28 C27 119.5(4)
C29 C28 H22 120.3
C27 C28 H22 120.3
C28 C29 C30 121.6(4)
C28 C29 H23 119.2
C30 C29 H23 119.2
C29 C30 C25 120.6(4)
C29 C30 H24 119.7
C25 C30 H24 119.7
C32 C31 C24 120.8(2)
C32 C31 H25 119.6
C24 C31 H25 119.6
C31 C32 C21 121.6(2)
C31 C32 H26 119.2
C21 C32 H26 119.2
O3 C33 H27 109.5
O3 C33 H28 109.5
H27 C33 H28 109.5
O3 C33 H29 109.5
H27 C33 H29 109.5
H28 C33 H29 109.5

loop_
_geom_bond_atom_site_label_1
_geom_bond_atom_site_label_2
_geom_bond_distance
Ru1 C2 2.179(3)
Ru1 C4 2.179(3)
Ru1 C6 2.187(3)
Ru1 C3 2.200(4)
Ru1 C1 2.201(3)
Ru1 C5 2.211(3)
Ru1 P1 2.3226(6)
Ru1 Cl2 2.3856(6)
Ru1 Cl1 2.3958(6)
P1 O3 1.6094(17)
P1 C9 1.798(2)
P1 C15 1.833(2)
O1 C7 1.204(6)
O2 C7 1.240(6)
O2 C8 1.460(6)
O3 C33 1.440(3)
C1 C2 1.339(7)
C1 C6 1.399(6)
C1 H8 0.9300
C2 C3 1.371(7)
C2 H7 0.9300
C3 C4 1.347(7)
C3 H1 0.9300
C4 C5 1.423(7)
C4 H6 0.9300
C5 C6 1.432(7)
C5 C7 1.507(6)
C6 H2 0.9300
C8 H3 0.9600
C8 H5 0.9600
C8 H4 0.9600
C9 C14 1.389(3)
C9 C10 1.390(4)
C10 C11 1.393(4)
C10 H13 0.9300
C11 C12 1.368(6)
C11 H12 0.9300
C12 C13 1.356(6)
C12 H9 0.9300
C13 C14 1.383(5)
C13 H10 0.9300
C14 H11 0.9300
C15 C20 1.399(3)
C15 C16 1.416(3)
C16 C17 1.387(3)
C16 C21 1.494(3)
C17 C18 1.384(4)
C17 H17 0.9300
C18 C19 1.375(4)
C18 H16 0.9300
C19 C20 1.383(3)
C19 H15 0.9300
C20 H14 0.9300
C21 C22 1.388(4)
C21 C32 1.393(4)
C22 C23 1.384(4)
C22 H18 0.9300
C23 C24 1.395(4)
C23 H19 0.9300
C24 C31 1.403(3)
C24 C25 1.478(4)
C25 C26 1.389(5)
C25 C30 1.396(4)
C26 C27 1.387(5)
C26 H20 0.9300
C27 C28 1.388(7)
C27 H21 0.9300
C28 C29 1.361(7)
C28 H22 0.9300
C29 C30 1.377(6)
C29 H23 0.9300
C30 H24 0.9300
C31 C32 1.380(4)
C31 H25 0.9300
C32 H26 0.9300
C33 H27 0.9600
C33 H28 0.9600
C33 H29 0.9600

loop_
_geom_torsion_atom_site_label_1
_geom_torsion_atom_site_label_2
_geom_torsion_atom_site_label_3
_geom_torsion_atom_site_label_4
_geom_torsion
C2 Ru1 P1 O3 -53.46(16)
C4 Ru1 P1 O3 -106.29(17)
C6 Ru1 P1 O3 -2.36(16)
C3 Ru1 P1 O3 -87.39(17)
C1 Ru1 P1 O3 -21.08(16)
C5 Ru1 P1 O3 -61.8(6)
Cl2 Ru1 P1 O3 81.31(8)
Cl1 Ru1 P1 O3 172.00(8)
C2 Ru1 P1 C9 56.62(17)
C4 Ru1 P1 C9 3.79(17)
C6 Ru1 P1 C9 107.72(16)
C3 Ru1 P1 C9 22.69(17)
C1 Ru1 P1 C9 89.00(15)
C5 Ru1 P1 C9 48.3(6)
Cl2 Ru1 P1 C9 -168.61(8)
Cl1 Ru1 P1 C9 -77.92(8)
C2 Ru1 P1 C15 -179.02(17)
C4 Ru1 P1 C15 128.15(17)
C6 Ru1 P1 C15 -127.92(16)
C3 Ru1 P1 C15 147.05(17)
C1 Ru1 P1 C15 -146.64(16)
C5 Ru1 P1 C15 172.7(6)
Cl2 Ru1 P1 C15 -44.25(8)
Cl1 Ru1 P1 C15 46.44(9)
C9 P1 O3 C33 175.0(2)
C15 P1 O3 C33 66.2(2)
Ru1 P1 O3 C33 -69.1(2)
C4 Ru1 C1 C2 65.3(3)
C6 Ru1 C1 C2 134.6(4)
C3 Ru1 C1 C2 29.9(3)
C5 Ru1 C1 C2 103.5(3)
P1 Ru1 C1 C2 -66.8(2)
Cl2 Ru1 C1 C2 -160.5(2)
Cl1 Ru1 C1 C2 59.2(6)
C2 Ru1 C1 C6 -134.6(4)
C4 Ru1 C1 C6 -69.3(3)
C3 Ru1 C1 C6 -104.7(3)
C5 Ru1 C1 C6 -31.1(2)
P1 Ru1 C1 C6 158.6(2)
Cl2 Ru1 C1 C6 64.9(2)
Cl1 Ru1 C1 C6 -75.3(6)
C6 C1 C2 C3 -5.0(5)
Ru1 C1 C2 C3 -57.1(3)
C6 C1 C2 Ru1 52.2(3)
C4 Ru1 C2 C1 -103.2(3)
C6 Ru1 C2 C1 -28.0(2)
C3 Ru1 C2 C1 -130.7(4)
C5 Ru1 C2 C1 -65.8(3)
P1 Ru1 C2 C1 116.2(2)
Cl2 Ru1 C2 C1 27.3(3)
Cl1 Ru1 C2 C1 -160.40(19)
C4 Ru1 C2 C3 27.5(3)
C6 Ru1 C2 C3 102.7(3)
C1 Ru1 C2 C3 130.7(4)
C5 Ru1 C2 C3 64.9(3)
P1 Ru1 C2 C3 -113.1(3)
Cl2 Ru1 C2 C3 158.0(2)
Cl1 Ru1 C2 C3 -29.7(3)
C1 C2 C3 C4 4.7(5)
Ru1 C2 C3 C4 -52.7(3)
C1 C2 C3 Ru1 57.4(3)
C2 Ru1 C3 C4 134.1(4)
C6 Ru1 C3 C4 68.2(3)
C1 Ru1 C3 C4 104.8(3)
C5 Ru1 C3 C4 30.2(3)
P1 Ru1 C3 C4 -156.3(3)
Cl2 Ru1 C3 C4 66.6(7)
Cl1 Ru1 C3 C4 -67.1(3)
C4 Ru1 C3 C2 -134.1(4)
C6 Ru1 C3 C2 -65.9(3)
C1 Ru1 C3 C2 -29.2(2)
C5 Ru1 C3 C2 -103.9(3)
P1 Ru1 C3 C2 69.7(3)
Cl2 Ru1 C3 C2 -67.4(7)
Cl1 Ru1 C3 C2 158.8(2)
C2 C3 C4 C5 -3.9(5)
Ru1 C3 C4 C5 -56.4(3)
C2 C3 C4 Ru1 52.5(3)
C2 Ru1 C4 C3 -27.9(3)
C6 Ru1 C4 C3 -101.0(3)
C1 Ru1 C4 C3 -63.4(3)
C5 Ru1 C4 C3 -131.4(4)
P1 Ru1 C4 C3 32.8(3)
Cl2 Ru1 C4 C3 -158.0(3)
Cl1 Ru1 C4 C3 114.9(3)
C2 Ru1 C4 C5 103.4(3)
C6 Ru1 C4 C5 30.4(2)
C3 Ru1 C4 C5 131.4(4)
C1 Ru1 C4 C5 68.0(3)
P1 Ru1 C4 C5 164.22(19)
Cl2 Ru1 C4 C5 -26.6(3)
Cl1 Ru1 C4 C5 -113.7(2)
C3 C4 C5 C6 3.2(5)
Ru1 C4 C5 C6 -53.5(3)
C3 C4 C5 C7 172.9(3)
Ru1 C4 C5 C7 116.3(3)
C3 C4 C5 Ru1 56.7(3)
C2 Ru1 C5 C4 -64.7(3)
C6 Ru1 C5 C4 -130.5(4)
C3 Ru1 C5 C4 -28.7(3)
C1 Ru1 C5 C4 -100.0(3)
P1 Ru1 C5 C4 -56.3(7)
Cl2 Ru1 C5 C4 161.3(2)
Cl1 Ru1 C5 C4 68.6(2)
C2 Ru1 C5 C6 65.7(3)
C4 Ru1 C5 C6 130.5(4)
C3 Ru1 C5 C6 101.8(3)
C1 Ru1 C5 C6 30.5(2)
P1 Ru1 C5 C6 74.2(7)
Cl2 Ru1 C5 C6 -68.2(2)
Cl1 Ru1 C5 C6 -161.0(2)
C2 Ru1 C5 C7 -173.6(5)
C4 Ru1 C5 C7 -108.9(5)
C6 Ru1 C5 C7 120.6(6)
C3 Ru1 C5 C7 -137.6(5)
C1 Ru1 C5 C7 151.2(5)
P1 Ru1 C5 C7 -165.2(4)
Cl2 Ru1 C5 C7 52.4(4)
Cl1 Ru1 C5 C7 -40.3(4)
C2 C1 C6 C5 4.3(5)
Ru1 C1 C6 C5 56.7(2)
C2 C1 C6 Ru1 -52.4(3)
C4 C5 C6 C1 -3.3(4)
C7 C5 C6 C1 -171.9(3)
Ru1 C5 C6 C1 -56.7(3)
C4 C5 C6 Ru1 53.4(3)
C7 C5 C6 Ru1 -115.2(3)
C2 Ru1 C6 C1 26.9(2)
C4 Ru1 C6 C1 99.2(3)
C3 Ru1 C6 C1 63.2(3)
C5 Ru1 C6 C1 129.4(3)
P1 Ru1 C6 C1 -31.2(3)
Cl2 Ru1 C6 C1 -117.2(2)
Cl1 Ru1 C6 C1 157.0(2)
C2 Ru1 C6 C5 -102.5(3)
C4 Ru1 C6 C5 -30.2(3)
C3 Ru1 C6 C5 -66.2(3)
C1 Ru1 C6 C5 -129.4(3)
P1 Ru1 C6 C5 -160.6(2)
Cl2 Ru1 C6 C5 113.4(2)
Cl1 Ru1 C6 C5 27.6(3)
C8 O2 C7 O1 -3.3(7)
C8 O2 C7 C5 177.2(3)
C4 C5 C7 O1 7.8(6)
C6 C5 C7 O1 176.5(4)
Ru1 C5 C7 O1 89.2(6)
C4 C5 C7 O2 -172.7(3)
C6 C5 C7 O2 -4.0(5)
Ru1 C5 C7 O2 -91.3(5)
O3 P1 C9 C14 17.0(2)
C15 P1 C9 C14 124.9(2)
Ru1 P1 C9 C14 -100.8(2)
O3 P1 C9 C10 -166.6(2)
C15 P1 C9 C10 -58.7(2)
Ru1 P1 C9 C10 75.6(2)
C14 C9 C10 C11 -0.8(4)
P1 C9 C10 C11 -177.2(3)
C9 C10 C11 C12 1.2(5)
C10 C11 C12 C13 -0.2(6)
C11 C12 C13 C14 -1.3(6)
C12 C13 C14 C9 1.7(6)
C10 C9 C14 C13 -0.6(5)
P1 C9 C14 C13 175.7(3)
O3 P1 C15 C20 -122.51(19)
C9 P1 C15 C20 132.59(19)
Ru1 P1 C15 C20 6.4(2)
O3 P1 C15 C16 54.6(2)
C9 P1 C15 C16 -50.3(2)
Ru1 P1 C15 C16 -176.51(15)
C20 C15 C16 C17 0.6(3)
P1 C15 C16 C17 -176.5(2)
C20 C15 C16 C21 -178.0(2)
P1 C15 C16 C21 4.9(3)
C15 C16 C17 C18 2.0(4)
C21 C16 C17 C18 -179.3(3)
C16 C17 C18 C19 -3.1(5)
C17 C18 C19 C20 1.4(4)
C18 C19 C20 C15 1.1(4)
C16 C15 C20 C19 -2.1(3)
P1 C15 C20 C19 175.09(19)
C17 C16 C21 C22 93.2(3)
C15 C16 C21 C22 -88.2(3)
C17 C16 C21 C32 -82.1(3)
C15 C16 C21 C32 96.4(3)
C32 C21 C22 C23 -3.8(4)
C16 C21 C22 C23 -179.3(2)
C21 C22 C23 C24 0.3(4)
C22 C23 C24 C31 2.9(4)
C22 C23 C24 C25 -174.2(3)
C23 C24 C25 C26 150.2(3)
C31 C24 C25 C26 -26.8(4)
C23 C24 C25 C30 -29.5(4)
C31 C24 C25 C30 153.5(3)
C30 C25 C26 C27 -1.6(6)
C24 C25 C26 C27 178.7(4)
C25 C26 C27 C28 2.7(7)
C26 C27 C28 C29 -1.6(8)
C27 C28 C29 C30 -0.4(8)
C28 C29 C30 C25 1.4(7)
C26 C25 C30 C29 -0.4(5)
C24 C25 C30 C29 179.3(4)
C23 C24 C31 C32 -2.7(4)
C25 C24 C31 C32 174.5(2)
C24 C31 C32 C21 -0.8(4)
C22 C21 C32 C31 4.1(4)
C16 C21 C32 C31 179.7(2)
